data_4331646
loop_
_publ_author_name
'Murata, Masaki'
'Habe, Satoru'
'Araki, Shingo'
'Namiki, Kosuke'
'Yamada, Teppei'
'Nakagawa, Norikiyo'
'Nankawa, Takuya'
'Nihei, Masayuki'
'Mizutani, Jun'
'Kurihara, Masato'
'Nishihara, Hiroshi'

_publ_section_title
;
 Synthesis of Heterometal Cluster Complexes by the Reaction of
 Cobaltadichalcogenolato Complexes with Groups 6 and 8 Metal Carbonyls
;
_journal_issue 3
_journal_name_full 'Inorganic Chemistry'
_journal_page_first 1108
_journal_page_last 1116
_journal_paper_doi 10.1021/ic0513282
_journal_volume 45
_journal_year 2006
_chemical_formula_moiety 'C14 H9 Co Fe O3 S2 '
_chemical_formula_sum 'C14 H9 Co Fe O3 S2'
_chemical_formula_weight 404.12
_space_group_IT_number 14
_symmetry_cell_setting monoclinic
_symmetry_Int_Tables_number 14
_symmetry_space_group_name_Hall '-P 2yab'
_symmetry_space_group_name_H-M 'P 1 21/a 1'
_cell_angle_alpha 90
_cell_angle_beta 90.28(1)
_cell_angle_gamma 90
_cell_formula_units_Z 4
_cell_length_a 10.922(2)
_cell_length_b 12.611(1)
_cell_length_c 10.960(2)
_cell_measurement_reflns_used 25
_cell_measurement_temperature 296.2
_cell_measurement_theta_max 15.0
_cell_measurement_theta_min 14.8
_cell_volume 1509.6(4)
_computing_cell_refinement 'MSC/AFC Diffractometer Control'
_computing_data_collection 'MSC/AFC Diffractometer Control'
_computing_data_reduction 'teXsan for Windows ver. 1.06 (MSC, 1997-1999)'
_computing_publication_material 'teXsan for Windows ver. 1.06 (MSC, 1997-1999)'
_computing_structure_refinement 'teXsan for Windows ver. 1.06 (MSC, 1997-1999)'
_computing_structure_solution 'SIR92 (Altomare, et. al. 1994)'
_diffrn_ambient_temperature 296.2
_diffrn_measurement_device 'Rigaku AFC7R'
_diffrn_measurement_method \w-2\q
_diffrn_radiation_detector 'scintillation counter'
_diffrn_radiation_monochromator graphite
_diffrn_radiation_source 'Rigaku rotating anode'
_diffrn_radiation_type 'Mo K\a'
_diffrn_radiation_wavelength 0.7107
_diffrn_reflns_av_R_equivalents 0.012
_diffrn_reflns_number 3814
_diffrn_reflns_reduction_process 'Lp corrections applied'
_diffrn_reflns_theta_max 27.5
_diffrn_standards_decay_% 0
_diffrn_standards_interval_count 150
_diffrn_standards_number 3
_exptl_absorpt_coefficient_mu 2.339
_exptl_absorpt_correction_type none
_exptl_crystal_colour green
_exptl_crystal_density_diffrn 1.778
_exptl_crystal_density_meas ?
_exptl_crystal_description block
_exptl_crystal_F_000 808.00
_exptl_crystal_size_max 0.50
_exptl_crystal_size_mid 0.50
_exptl_crystal_size_min 0.50
_refine_diff_density_max 0.43
_refine_diff_density_min -0.63
_refine_ls_goodness_of_fit_ref 6.86
_refine_ls_hydrogen_treatment noref
_refine_ls_matrix_type full
_refine_ls_number_constraints 0
_refine_ls_number_parameters 190
_refine_ls_number_reflns 2617
_refine_ls_number_restraints 0
_refine_ls_R_factor_gt 0.0510
_refine_ls_shift/su_max 0.01
_refine_ls_structure_factor_coef F
_refine_ls_weighting_scheme sigma
_refine_ls_wR_factor_ref 0.0410
_reflns_number_gt 3634
_reflns_number_total 3634
_reflns_threshold_expression I>3.0\s(I)
_cod_data_source_file ic0513282sup1.cif
_cod_data_source_block FeCoS
_cod_depositor_comments
;
The following automatic conversions were performed:

'_exptl_crystal_density_meas' value 'not measured' was changed to '?'
- the value is perceived as not measured.

Automatic conversion script
Id: cif_fix_values 3008 2015-01-20 13:52:24Z robertas 
;
_cod_original_sg_symbol_H-M 'P 21/a      '
_cod_original_formula_sum 'C14 H9 Co Fe O3 S2 '
_cod_database_code 4331646

loop_
_symmetry_equiv_pos_as_xyz
x,y,z
-x,-y,-z
-x+1/2,y+1/2,-z
x+1/2,-y+1/2,z

loop_
_atom_site_aniso_label
_atom_site_aniso_U_11
_atom_site_aniso_U_22
_atom_site_aniso_U_33
_atom_site_aniso_U_12
_atom_site_aniso_U_13
_atom_site_aniso_U_23
Co(1) 0.0482(5) 0.0505(5) 0.0329(4) 0.0071(5) -0.0015(4) 0.0026(5)
Fe(1) 0.0349(5) 0.0456(5) 0.0379(5) 0.0006(5) 0.0018(4) 0.0005(5)
S(1) 0.0360(8) 0.0473(10) 0.0454(9) 0.0057(8) -0.0001(7) 0.0012(9)
S(2) 0.0467(9) 0.0441(10) 0.0445(9) 0.0092(8) 0.0004(7) 0.0022(8)
O(1) 0.045(3) 0.107(4) 0.083(3) -0.006(3) 0.019(2) 0.010(3)
O(2) 0.071(3) 0.046(3) 0.164(5) 0.000(3) -0.002(3) -0.026(3)
O(3) 0.075(3) 0.102(4) 0.058(3) -0.011(3) -0.011(3) 0.031(3)
C(1) 0.044(4) 0.045(4) 0.031(3) -0.003(3) -0.017(3) -0.004(3)
C(2) 0.041(3) 0.078(5) 0.035(3) -0.023(4) -0.009(3) 0.006(3)
C(3) 0.066(5) 0.074(5) 0.042(4) -0.020(4) -0.026(3) 0.010(4)
C(4) 0.067(5) 0.071(5) 0.046(4) -0.015(4) -0.029(4) 0.010(4)
C(5) 0.073(5) 0.048(4) 0.037(4) -0.010(4) -0.027(3) 0.004(3)
C(6) 0.042(3) 0.057(4) 0.025(3) -0.002(3) -0.011(3) 0.000(3)
C(7) 0.097(6) 0.075(6) 0.041(4) 0.013(5) -0.003(4) 0.022(4)
C(8) 0.098(6) 0.111(7) 0.021(3) 0.011(5) -0.016(4) 0.022(4)
C(9) 0.135(7) 0.080(6) 0.026(4) 0.024(6) -0.004(4) 0.011(4)
C(10) 0.105(6) 0.107(7) 0.037(4) 0.011(6) 0.019(4) 0.020(5)
C(11) 0.122(7) 0.071(6) 0.045(4) -0.007(5) 0.009(5) 0.027(4)
C(12) 0.051(4) 0.068(5) 0.043(4) -0.006(4) -0.005(3) 0.011(4)
C(13) 0.039(4) 0.053(4) 0.066(5) -0.007(4) 0.002(3) 0.001(4)
C(14) 0.037(3) 0.062(5) 0.043(4) -0.007(3) -0.007(3) 0.006(3)

loop_
_atom_site_label
_atom_site_fract_x
_atom_site_fract_y
_atom_site_fract_z
Co(1) 0.21667(7) -0.41902(7) -0.39479(7)
Fe(1) 0.31255(7) -0.40674(7) -0.19573(7)
S(1) 0.1056(1) -0.4026(1) -0.2281(1)
S(2) 0.2884(1) -0.5608(1) -0.3033(1)
O(1) 0.5629(4) -0.3883(4) -0.2856(4)
O(2) 0.3059(4) -0.1814(4) -0.1401(5)
O(3) 0.3497(4) -0.4935(4) 0.0489(4)
C(1) 0.0686(5) -0.5362(4) -0.1943(5)
C(2) -0.0401(5) -0.5648(5) -0.1329(5)
C(3) -0.0595(6) -0.6756(6) -0.1114(5)
C(4) 0.0237(6) -0.7518(6) -0.1491(5)
C(5) 0.1361(6) -0.7216(5) -0.2113(5)
C(6) 0.1539(5) -0.6144(5) -0.2297(4)
C(7) 0.1620(7) -0.2885(6) -0.4969(6)
C(8) 0.1150(7) -0.3835(7) -0.5503(5)
C(9) 0.2161(8) -0.4535(6) -0.5811(5)
C(10) 0.3280(7) -0.3960(7) -0.5453(6)
C(11) 0.2963(8) -0.2965(6) -0.4964(6)
C(12) 0.4676(5) -0.3958(5) -0.2474(5)
C(13) 0.3101(5) -0.2696(5) -0.1612(6)
C(14) 0.3357(5) -0.4592(5) -0.0453(5)
